data_7203439
loop_
_publ_author_name
'Rosamilia, Anthony E.'
'Giarrusso, Marilena A.'
'Scott, Janet L.'
'Strauss, Christopher R.'

_publ_section_title
;
 A direct, efficient synthesis of unsymmetrically substituted
 bis(arylidene)alkanones
;
_journal_issue 12
_journal_name_full 'Green Chemistry'
_journal_page_first 1042
_journal_paper_doi 10.1039/b606042k
_journal_volume 8
_journal_year 2006
_chemical_formula_moiety 'C21 H19 N 04'
_chemical_formula_sum 'C21 H19 N O4'
_chemical_formula_weight 349.37
_chemical_name_common
;(E,E)-2-(4-Methoxybenzylidene)-6-(4-
nitrobenzylidene)cyclohexanone
;
_chemical_name_systematic
;
(E,E)-2-(4-Methoxybenzylidene)-6-(4-nitrobenzylidene)cyclohexanone
;
_space_group_IT_number 2
_symmetry_cell_setting triclinic
_symmetry_space_group_name_Hall '-P 1'
_symmetry_space_group_name_H-M 'P -1'
_atom_sites_solution_hydrogens geom
_atom_sites_solution_primary direct
_atom_sites_solution_secondary difmap
_audit_creation_method SHELXL-97
_cell_angle_alpha 95.5870(10)
_cell_angle_beta 102.8010(10)
_cell_angle_gamma 91.992(2)
_cell_formula_units_Z 2
_cell_length_a 7.8646(3)
_cell_length_b 9.6830(3)
_cell_length_c 11.3746(5)
_cell_measurement_temperature 123(2)
_cell_volume 839.25(6)
_computing_cell_refinement 'Bruker XSCANS'
_computing_data_collection 'Bruker XSCANS'
_computing_data_reduction 'Bruker SHELXTL'
_computing_molecular_graphics 'Bruker SHELXTL'
_computing_publication_material 'Bruker SHELXTL'
_computing_structure_refinement 'SHELXL-97 (Sheldrick, 1997)'
_computing_structure_solution 'SHELXS-97 (Sheldrick, 1990)'
_diffrn_ambient_temperature 123(2)
_diffrn_measured_fraction_theta_full 0.979
_diffrn_measured_fraction_theta_max 0.979
_diffrn_measurement_device_type 'Bruker P4'
_diffrn_measurement_method '\w scans'
_diffrn_radiation_monochromator graphite
_diffrn_radiation_source 'fine-focus sealed tube'
_diffrn_radiation_type MoK\a
_diffrn_radiation_wavelength 0.71073
_diffrn_reflns_av_R_equivalents 0.0390
_diffrn_reflns_av_sigmaI/netI 0.0546
_diffrn_reflns_limit_h_max 9
_diffrn_reflns_limit_h_min -9
_diffrn_reflns_limit_k_max 11
_diffrn_reflns_limit_k_min -10
_diffrn_reflns_limit_l_max 13
_diffrn_reflns_limit_l_min -12
_diffrn_reflns_number 6955
_diffrn_reflns_theta_full 25.66
_diffrn_reflns_theta_max 25.66
_diffrn_reflns_theta_min 3.54
_exptl_absorpt_coefficient_mu 0.096
_exptl_crystal_colour Yellow
_exptl_crystal_density_diffrn 1.383
_exptl_crystal_density_method 'not measured'
_exptl_crystal_description block
_exptl_crystal_F_000 368
_exptl_crystal_size_max 0.50
_exptl_crystal_size_mid 0.35
_exptl_crystal_size_min 0.25
_refine_diff_density_max 0.186
_refine_diff_density_min -0.274
_refine_diff_density_rms 0.053
_refine_ls_extinction_method none
_refine_ls_goodness_of_fit_ref 1.044
_refine_ls_hydrogen_treatment mixed
_refine_ls_matrix_type full
_refine_ls_number_parameters 236
_refine_ls_number_reflns 3102
_refine_ls_number_restraints 0
_refine_ls_restrained_S_all 1.044
_refine_ls_R_factor_all 0.0658
_refine_ls_R_factor_gt 0.0400
_refine_ls_shift/su_max 0.000
_refine_ls_shift/su_mean 0.000
_refine_ls_structure_factor_coef Fsqd
_refine_ls_weighting_details 'calc w=1/[\s^2^(Fo^2^)+(0.0510P)^2^+0.0562P] where P=(Fo^2^+2Fc^2^)/3'
_refine_ls_weighting_scheme calc
_refine_ls_wR_factor_gt 0.0904
_refine_ls_wR_factor_ref 0.1018
_reflns_number_gt 2280
_reflns_number_total 3102
_reflns_threshold_expression >2sigma(I)
_cod_data_source_file b606042k.cif.txt
_cod_data_source_block 1o
_cod_original_sg_symbol_H-M P-1
_cod_database_code 7203439

loop_
_symmetry_equiv_pos_as_xyz
'x, y, z'
'-x, -y, -z'

loop_
_atom_site_label
_atom_site_type_symbol
_atom_site_fract_x
_atom_site_fract_y
_atom_site_fract_z
_atom_site_U_iso_or_equiv
_atom_site_adp_type
_atom_site_occupancy
_atom_site_symmetry_multiplicity
_atom_site_calc_flag
_atom_site_refinement_flags
_atom_site_disorder_assembly
_atom_site_disorder_group
O2 O 1.09975(15) -0.10826(11) 0.91272(10) 0.0240(3) Uani 1 1 d . . .
C22 C -0.0103(2) 0.65761(16) 0.10201(15) 0.0195(4) Uani 1 1 d . . .
H22 H -0.0039 0.7371 0.0600 0.023 Uiso 1 1 calc R . .
C18 C 0.1315(2) 0.47759(16) 0.21632(14) 0.0181(4) Uani 1 1 d . . .
C21 C -0.1839(2) 0.48448(16) 0.17268(14) 0.0198(4) Uani 1 1 d . . .
H21 H -0.2950 0.4474 0.1780 0.024 Uiso 1 1 calc R . .
C19 C -0.0335(2) 0.42268(16) 0.22288(14) 0.0192(4) Uani 1 1 d . . .
H19 H -0.0415 0.3416 0.2626 0.023 Uiso 1 1 calc R . .
C5 C 0.8341(2) -0.04018(16) 0.80382(14) 0.0204(4) Uani 1 1 d . . .
H5 H 0.7789 -0.0833 0.8582 0.024 Uiso 1 1 calc R . .
C11 C 0.4402(2) 0.21769(16) 0.59702(15) 0.0200(4) Uani 1 1 d . . .
H11A H 0.5102 0.2261 0.6815 0.024 Uiso 1 1 calc R . .
H11B H 0.3715 0.1275 0.5815 0.024 Uiso 1 1 calc R . .
C23 C -0.1694(2) 0.60182(16) 0.11426(14) 0.0186(4) Uani 1 1 d . . .
C3 C 1.0145(2) -0.04321(15) 0.81798(14) 0.0200(4) Uani 1 1 d . . .
C13 C 0.2121(2) 0.33023(16) 0.45321(15) 0.0209(4) Uani 1 1 d . . .
H13A H 0.1430 0.2405 0.4296 0.025 Uiso 1 1 calc R . .
H13B H 0.1297 0.4056 0.4470 0.025 Uiso 1 1 calc R . .
C7 C 0.7348(2) 0.02474(16) 0.71176(15) 0.0205(4) Uani 1 1 d . . .
H7 H 0.6119 0.0253 0.7036 0.025 Uiso 1 1 calc R . .
C15 C 0.5084(2) 0.28763(16) 0.39731(15) 0.0197(4) Uani 1 1 d . . .
C14 C 0.3315(2) 0.34692(16) 0.36755(15) 0.0191(4) Uani 1 1 d . . .
C4 C 1.0942(2) 0.01675(16) 0.73609(15) 0.0223(4) Uani 1 1 d . . .
H4 H 1.2167 0.0137 0.7435 0.027 Uiso 1 1 calc R . .
C6 C 0.9923(2) 0.08120(16) 0.64337(15) 0.0214(4) Uani 1 1 d . . .
H6 H 1.0476 0.1206 0.5872 0.026 Uiso 1 1 calc R . .
C10 C 0.5621(2) 0.21899(16) 0.51126(14) 0.0188(4) Uani 1 1 d . . .
C8 C 0.8122(2) 0.09054(16) 0.62922(14) 0.0187(4) Uani 1 1 d . . .
C12 C 0.3156(2) 0.33470(16) 0.58345(15) 0.0216(4) Uani 1 1 d . . .
H12A H 0.2342 0.3260 0.6377 0.026 Uiso 1 1 calc R . .
H12B H 0.3828 0.4252 0.6078 0.026 Uiso 1 1 calc R . .
C20 C 0.1386(2) 0.59378(16) 0.15292(14) 0.0200(4) Uani 1 1 d . . .
H20 H 0.2489 0.6297 0.1447 0.024 Uiso 1 1 calc R . .
O25 O -0.32143(16) 0.76067(13) -0.00272(12) 0.0342(3) Uani 1 1 d . . .
O16 O 0.60686(15) 0.29419(12) 0.32714(11) 0.0291(3) Uani 1 1 d . . .
N24 N -0.32882(18) 0.67007(14) 0.06475(12) 0.0229(3) Uani 1 1 d . . .
C17 C 0.2941(2) 0.41461(16) 0.26801(15) 0.0192(4) Uani 1 1 d . . .
H17 H 0.3849 0.4226 0.2258 0.023 Uiso 1 1 calc R . .
O26 O -0.46432(16) 0.63478(14) 0.09346(13) 0.0420(4) Uani 1 1 d . . .
C9 C 0.7205(2) 0.16457(15) 0.53094(15) 0.0190(4) Uani 1 1 d . . .
H9 H 0.7831 0.1768 0.4699 0.023 Uiso 1 1 calc R . .
C1 C 1.2849(2) -0.11740(18) 0.92877(16) 0.0269(4) Uani 1 1 d . . .
H1A H 1.3103 -0.1671 0.8560 0.040 Uiso 1 1 calc R . .
H1B H 1.3294 -0.1677 0.9989 0.040 Uiso 1 1 calc R . .
H1C H 1.3415 -0.0236 0.9424 0.040 Uiso 1 1 calc R . .

loop_
_atom_site_aniso_label
_atom_site_aniso_U_11
_atom_site_aniso_U_22
_atom_site_aniso_U_33
_atom_site_aniso_U_23
_atom_site_aniso_U_13
_atom_site_aniso_U_12
O2 0.0219(7) 0.0270(7) 0.0235(7) 0.0091(5) 0.0027(5) 0.0062(5)
C22 0.0233(9) 0.0170(8) 0.0192(9) 0.0040(6) 0.0062(7) -0.0003(7)
C18 0.0193(9) 0.0187(8) 0.0164(9) 0.0013(6) 0.0050(7) 0.0007(6)
C21 0.0177(9) 0.0229(9) 0.0198(9) 0.0024(7) 0.0068(7) -0.0014(7)
C19 0.0218(9) 0.0169(8) 0.0197(9) 0.0048(7) 0.0055(7) -0.0004(7)
C5 0.0217(9) 0.0205(9) 0.0208(9) 0.0054(7) 0.0075(7) 0.0005(7)
C11 0.0193(9) 0.0210(8) 0.0199(9) 0.0054(7) 0.0038(7) 0.0009(7)
C23 0.0188(9) 0.0205(8) 0.0167(9) 0.0021(7) 0.0041(7) 0.0049(7)
C3 0.0239(10) 0.0165(8) 0.0189(9) 0.0020(7) 0.0032(7) 0.0027(7)
C13 0.0203(9) 0.0205(9) 0.0240(9) 0.0053(7) 0.0078(7) 0.0033(7)
C7 0.0180(9) 0.0193(9) 0.0247(9) 0.0022(7) 0.0060(7) -0.0001(7)
C15 0.0204(9) 0.0170(8) 0.0231(9) 0.0035(7) 0.0078(8) -0.0016(7)
C14 0.0186(9) 0.0168(8) 0.0225(9) 0.0025(6) 0.0055(7) -0.0001(6)
C4 0.0179(9) 0.0230(9) 0.0264(10) 0.0052(7) 0.0049(7) 0.0020(7)
C6 0.0203(9) 0.0215(9) 0.0249(10) 0.0055(7) 0.0096(8) 0.0006(7)
C10 0.0203(9) 0.0150(8) 0.0210(9) 0.0022(6) 0.0044(7) -0.0014(6)
C8 0.0196(9) 0.0174(8) 0.0187(9) 0.0014(6) 0.0041(7) 0.0009(6)
C12 0.0215(9) 0.0215(9) 0.0229(9) 0.0013(7) 0.0075(7) 0.0009(7)
C20 0.0183(9) 0.0220(9) 0.0207(9) 0.0036(7) 0.0066(7) -0.0021(7)
O25 0.0292(8) 0.0355(7) 0.0422(8) 0.0236(6) 0.0083(6) 0.0076(6)
O16 0.0267(7) 0.0370(7) 0.0306(7) 0.0160(6) 0.0147(6) 0.0101(5)
N24 0.0215(8) 0.0258(8) 0.0231(8) 0.0063(6) 0.0065(6) 0.0052(6)
C17 0.0185(9) 0.0180(8) 0.0224(9) 0.0026(7) 0.0076(7) -0.0001(6)
O26 0.0208(7) 0.0570(9) 0.0587(10) 0.0312(7) 0.0193(7) 0.0132(6)
C9 0.0192(9) 0.0188(8) 0.0199(9) 0.0038(6) 0.0061(7) -0.0009(7)
C1 0.0214(10) 0.0296(10) 0.0291(11) 0.0063(8) 0.0020(8) 0.0076(7)

loop_
_atom_type_symbol
_atom_type_description
_atom_type_scat_dispersion_real
_atom_type_scat_dispersion_imag
_atom_type_scat_source
C C 0.0033 0.0016 'International Tables Vol C Tables 4.2.6.8 and 6.1.1.4'
H H 0.0000 0.0000 'International Tables Vol C Tables 4.2.6.8 and 6.1.1.4'
N N 0.0061 0.0033 'International Tables Vol C Tables 4.2.6.8 and 6.1.1.4'
O O 0.0106 0.0060 'International Tables Vol C Tables 4.2.6.8 and 6.1.1.4'

loop_
_geom_angle_atom_site_label_1
_geom_angle_atom_site_label_2
_geom_angle_atom_site_label_3
_geom_angle
_geom_angle_site_symmetry_1
_geom_angle_site_symmetry_3
_geom_angle_publ_flag
C3 O2 C1 117.76(12) . . ?
C20 C22 C23 117.78(15) . . ?
C20 C18 C19 118.11(15) . . ?
C20 C18 C17 119.09(14) . . ?
C19 C18 C17 122.73(14) . . ?
C19 C21 C23 118.51(15) . . ?
C21 C19 C18 121.10(14) . . ?
C7 C5 C3 120.74(14) . . ?
C10 C11 C12 112.59(13) . . ?
C21 C23 C22 122.67(16) . . ?
C21 C23 N24 118.38(14) . . ?
C22 C23 N24 118.95(14) . . ?
O2 C3 C4 124.76(15) . . ?
O2 C3 C5 115.80(14) . . ?
C4 C3 C5 119.44(15) . . ?
C14 C13 C12 111.17(14) . . ?
C5 C7 C8 121.31(15) . . ?
O16 C15 C10 120.59(15) . . ?
O16 C15 C14 119.86(14) . . ?
C10 C15 C14 119.55(14) . . ?
C17 C14 C15 117.06(14) . . ?
C17 C14 C13 124.98(15) . . ?
C15 C14 C13 117.94(14) . . ?
C6 C4 C3 119.15(16) . . ?
C4 C6 C8 122.87(15) . . ?
C9 C10 C15 116.57(14) . . ?
C9 C10 C11 124.53(15) . . ?
C15 C10 C11 118.88(14) . . ?
C6 C8 C7 116.41(15) . . ?
C6 C8 C9 117.78(14) . . ?
C7 C8 C9 125.80(15) . . ?
C13 C12 C11 110.82(14) . . ?
C22 C20 C18 121.76(15) . . ?
O25 N24 O26 122.81(14) . . ?
O25 N24 C23 118.83(13) . . ?
O26 N24 C23 118.35(13) . . ?
C14 C17 C18 128.38(15) . . ?
C10 C9 C8 131.35(15) . . ?

loop_
_geom_bond_atom_site_label_1
_geom_bond_atom_site_label_2
_geom_bond_distance
_geom_bond_site_symmetry_2
_geom_bond_publ_flag
O2 C3 1.3597(19) . ?
O2 C1 1.434(2) . ?
C22 C20 1.382(2) . ?
C22 C23 1.386(2) . ?
C18 C20 1.400(2) . ?
C18 C19 1.405(2) . ?
C18 C17 1.464(2) . ?
C21 C19 1.378(2) . ?
C21 C23 1.385(2) . ?
C5 C7 1.379(2) . ?
C5 C3 1.394(2) . ?
C11 C10 1.513(2) . ?
C11 C12 1.521(2) . ?
C23 N24 1.464(2) . ?
C3 C4 1.391(2) . ?
C13 C14 1.511(2) . ?
C13 C12 1.520(2) . ?
C7 C8 1.414(2) . ?
C15 O16 1.2332(19) . ?
C15 C10 1.498(2) . ?
C15 C14 1.505(2) . ?
C14 C17 1.345(2) . ?
C4 C6 1.390(2) . ?
C6 C8 1.397(2) . ?
C10 C9 1.351(2) . ?
C8 C9 1.455(2) . ?
O25 N24 1.2285(16) . ?
N24 O26 1.2286(18) . ?

loop_
_geom_torsion_atom_site_label_1
_geom_torsion_atom_site_label_2
_geom_torsion_atom_site_label_3
_geom_torsion_atom_site_label_4
_geom_torsion
_geom_torsion_site_symmetry_1
_geom_torsion_site_symmetry_2
_geom_torsion_site_symmetry_3
_geom_torsion_site_symmetry_4
_geom_torsion_publ_flag
C23 C21 C19 C18 0.6(2) . . . . ?
C20 C18 C19 C21 -2.6(2) . . . . ?
C17 C18 C19 C21 -179.71(15) . . . . ?
C19 C21 C23 C22 1.4(2) . . . . ?
C19 C21 C23 N24 -177.89(14) . . . . ?
C20 C22 C23 C21 -1.4(2) . . . . ?
C20 C22 C23 N24 177.97(14) . . . . ?
C1 O2 C3 C4 -0.8(2) . . . . ?
C1 O2 C3 C5 178.26(14) . . . . ?
C7 C5 C3 O2 179.11(14) . . . . ?
C7 C5 C3 C4 -1.8(2) . . . . ?
C3 C5 C7 C8 -0.2(2) . . . . ?
O16 C15 C14 C17 -4.8(2) . . . . ?
C10 C15 C14 C17 176.14(14) . . . . ?
O16 C15 C14 C13 177.08(15) . . . . ?
C10 C15 C14 C13 -1.9(2) . . . . ?
C12 C13 C14 C17 -144.57(16) . . . . ?
C12 C13 C14 C15 33.34(19) . . . . ?
O2 C3 C4 C6 -179.54(14) . . . . ?
C5 C3 C4 C6 1.4(2) . . . . ?
C3 C4 C6 C8 0.9(3) . . . . ?
O16 C15 C10 C9 -0.8(2) . . . . ?
C14 C15 C10 C9 178.23(14) . . . . ?
O16 C15 C10 C11 177.85(15) . . . . ?
C14 C15 C10 C11 -3.1(2) . . . . ?
C12 C11 C10 C9 154.80(15) . . . . ?
C12 C11 C10 C15 -23.7(2) . . . . ?
C4 C6 C8 C7 -2.8(2) . . . . ?
C4 C6 C8 C9 178.02(15) . . . . ?
C5 C7 C8 C6 2.4(2) . . . . ?
C5 C7 C8 C9 -178.48(15) . . . . ?
C14 C13 C12 C11 -60.60(17) . . . . ?
C10 C11 C12 C13 55.77(17) . . . . ?
C23 C22 C20 C18 -0.8(2) . . . . ?
C19 C18 C20 C22 2.7(2) . . . . ?
C17 C18 C20 C22 179.92(15) . . . . ?
C21 C23 N24 O25 -169.07(15) . . . . ?
C22 C23 N24 O25 11.6(2) . . . . ?
C21 C23 N24 O26 11.5(2) . . . . ?
C22 C23 N24 O26 -167.85(16) . . . . ?
C15 C14 C17 C18 177.73(15) . . . . ?
C13 C14 C17 C18 -4.3(3) . . . . ?
C20 C18 C17 C14 149.93(17) . . . . ?
C19 C18 C17 C14 -33.0(3) . . . . ?
C15 C10 C9 C8 -179.22(15) . . . . ?
C11 C10 C9 C8 2.2(3) . . . . ?
C6 C8 C9 C10 -162.11(17) . . . . ?
C7 C8 C9 C10 18.8(3) . . . . ?

loop_
_cod_related_entry_id
_cod_related_entry_database
_cod_related_entry_code
1 ChemSpider 9705165
